data_7103376
loop_
_publ_author_name
'Baudron, St\'ephane A'
'Hosseini, Mir Wais'

_publ_section_title
;
 Modular construction of a series of heteronuclear metallamacrocycles.
;
_journal_issue 38
_journal_name_full 'Chemical communications (Cambridge, England)'
_journal_page_first 4558
_journal_page_last 4560
_journal_paper_doi 10.1039/b809643k
_journal_year 2008
_chemical_formula_moiety 'C78 H64 Br2 Cu2 N4 P4 Pd2 S4, 2(C H2 Cl2)'
_chemical_formula_sum 'C80 H68 Br2 Cl4 Cu2 N4 P4 Pd2 S4'
_chemical_formula_weight 1979.00
_chemical_name_systematic
;
?
;
_space_group_IT_number 14
_symmetry_cell_setting monoclinic
_symmetry_space_group_name_Hall '-P 2ybc'
_symmetry_space_group_name_H-M 'P 1 21/c 1'
_atom_sites_solution_hydrogens geom
_atom_sites_solution_primary direct
_atom_sites_solution_secondary difmap
_audit_creation_method SHELXL-97
_cell_angle_alpha 90.00
_cell_angle_beta 103.598(2)
_cell_angle_gamma 90.00
_cell_formula_units_Z 2
_cell_length_a 16.2955(4)
_cell_length_b 9.4183(2)
_cell_length_c 26.7138(7)
_cell_measurement_reflns_used 6902
_cell_measurement_temperature 173(2)
_cell_measurement_theta_max 23.63
_cell_measurement_theta_min 2.52
_cell_volume 3985.00(17)
_computing_cell_refinement 'Bruker SMART'
_computing_data_collection 'Bruker SMART'
_computing_data_reduction 'Bruker SAINT'
_computing_molecular_graphics 'Bruker SHELXTL'
_computing_publication_material 'Bruker SHELXTL'
_computing_structure_refinement 'Bruker SHELXTL'
_computing_structure_solution 'Bruker SHELXTL'
_diffrn_ambient_temperature 173(2)
_diffrn_measured_fraction_theta_full 0.993
_diffrn_measured_fraction_theta_max 0.993
_diffrn_measurement_device_type 'CCD area detector'
_diffrn_measurement_method 'phi and omega scans'
_diffrn_radiation_monochromator graphite
_diffrn_radiation_source 'fine-focus sealed tube'
_diffrn_radiation_type MoK\a
_diffrn_radiation_wavelength 0.71073
_diffrn_reflns_av_R_equivalents 0.0682
_diffrn_reflns_av_sigmaI/netI 0.0539
_diffrn_reflns_limit_h_max 21
_diffrn_reflns_limit_h_min -21
_diffrn_reflns_limit_k_max 12
_diffrn_reflns_limit_k_min -12
_diffrn_reflns_limit_l_max 34
_diffrn_reflns_limit_l_min -34
_diffrn_reflns_number 57135
_diffrn_reflns_theta_full 27.59
_diffrn_reflns_theta_max 27.59
_diffrn_reflns_theta_min 1.29
_exptl_absorpt_coefficient_mu 2.339
_exptl_absorpt_correction_T_max 0.7354
_exptl_absorpt_correction_T_min 0.4864
_exptl_absorpt_correction_type multi-scan
_exptl_absorpt_process_details sadabs
_exptl_crystal_colour orange
_exptl_crystal_density_diffrn 1.649
_exptl_crystal_density_meas ?
_exptl_crystal_density_method .
_exptl_crystal_description prism
_exptl_crystal_F_000 1976
_exptl_crystal_size_max 0.36
_exptl_crystal_size_mid 0.21
_exptl_crystal_size_min 0.14
_refine_diff_density_max 1.271
_refine_diff_density_min -1.202
_refine_diff_density_rms 0.192
_refine_ls_extinction_method none
_refine_ls_goodness_of_fit_ref 1.078
_refine_ls_hydrogen_treatment constr
_refine_ls_matrix_type full
_refine_ls_number_parameters 460
_refine_ls_number_reflns 9202
_refine_ls_number_restraints 0
_refine_ls_restrained_S_all 1.078
_refine_ls_R_factor_all 0.0844
_refine_ls_R_factor_gt 0.0496
_refine_ls_shift/su_max 0.001
_refine_ls_shift/su_mean 0.000
_refine_ls_structure_factor_coef Fsqd
_refine_ls_weighting_details 'calc w=1/[\s^2^(Fo^2^)+(0.0867P)^2^+5.5288P] where P=(Fo^2^+2Fc^2^)/3'
_refine_ls_weighting_scheme calc
_refine_ls_wR_factor_gt 0.1361
_refine_ls_wR_factor_ref 0.1612
_reflns_number_gt 6462
_reflns_number_total 9202
_reflns_threshold_expression >2sigma(I)
_cod_data_source_file b809643k.txt
_cod_data_source_block compound7
_cod_depositor_comments
;
The following automatic conversions were performed:
'_symmetry_cell_setting' value 'Monoclinic' changed to 'monoclinic'
according to '/home/saulius/struct/CIF-dictionaries/cif_core.dic'
dictionary named 'cif_core.dic' version 2.4.1 from 2010-06-29.

Automatic conversion script
Id: cif_fix_enum 1527 2010-12-29 10:47:43Z saulius 
;
_cod_original_sg_symbol_H-M 'P2(1)/c '
_cod_database_code 7103376

loop_
_symmetry_equiv_pos_as_xyz
'x, y, z'
'-x, y+1/2, -z+1/2'
'-x, -y, -z'
'x, -y-1/2, z-1/2'

loop_
_atom_site_label
_atom_site_type_symbol
_atom_site_fract_x
_atom_site_fract_y
_atom_site_fract_z
_atom_site_U_iso_or_equiv
_atom_site_adp_type
_atom_site_occupancy
_atom_site_symmetry_multiplicity
_atom_site_calc_flag
_atom_site_refinement_flags
_atom_site_disorder_assembly
_atom_site_disorder_group
C1 C 0.4329(3) 0.0017(5) 0.38194(18) 0.0273(10) Uani 1 1 d . . .
C2 C 0.4999(3) 0.0432(5) 0.5806(2) 0.0293(10) Uani 1 1 d . . .
C3 C 0.4156(3) -0.0210(6) 0.56688(19) 0.0302(11) Uani 1 1 d . . .
C4 C 0.3739(3) -0.1281(6) 0.5872(2) 0.0378(12) Uani 1 1 d . . .
H4 H 0.3991 -0.1725 0.6181 0.045 Uiso 1 1 calc R . .
C5 C 0.2946(4) -0.1657(7) 0.5601(2) 0.0429(14) Uani 1 1 d . . .
H5 H 0.2657 -0.2371 0.5729 0.052 Uiso 1 1 calc R . .
C6 C 0.2559(4) -0.0996(7) 0.5136(2) 0.0433(14) Uani 1 1 d . . .
H6 H 0.2027 -0.1301 0.4960 0.052 Uiso 1 1 calc R . .
C7 C 0.3706(3) 0.0411(6) 0.52088(19) 0.0317(11) Uani 1 1 d . . .
C8 C 0.4220(3) 0.1487(5) 0.50536(19) 0.0299(11) Uani 1 1 d . . .
C9 C 0.5004(3) 0.1526(5) 0.54085(19) 0.0294(11) Uani 1 1 d . . .
C10 C 0.5588(3) 0.2518(5) 0.5308(2) 0.0328(11) Uani 1 1 d . . .
H10 H 0.6122 0.2615 0.5524 0.039 Uiso 1 1 calc R . .
C11 C 0.5326(4) 0.3349(6) 0.4870(2) 0.0380(12) Uani 1 1 d . . .
H11 H 0.5694 0.4030 0.4795 0.046 Uiso 1 1 calc R . .
C12 C 0.4538(4) 0.3196(6) 0.4540(2) 0.0387(13) Uani 1 1 d . . .
H12 H 0.4397 0.3768 0.4249 0.046 Uiso 1 1 calc R . .
C13 C 0.1622(4) 0.3353(6) 0.2282(3) 0.0446(14) Uani 1 1 d . . .
H13A H 0.1538 0.3830 0.2588 0.054 Uiso 1 1 calc R . .
H13B H 0.1582 0.4065 0.2015 0.054 Uiso 1 1 calc R . .
C14 C 0.0911(3) 0.2285(7) 0.2107(2) 0.0432(14) Uani 1 1 d . . .
H14A H 0.1045 0.1686 0.1841 0.052 Uiso 1 1 calc R . .
H14B H 0.0395 0.2795 0.1956 0.052 Uiso 1 1 calc R . .
C15 C 0.0756(3) 0.1338(6) 0.2543(2) 0.0405(13) Uani 1 1 d . . .
H15A H 0.0214 0.0871 0.2428 0.049 Uiso 1 1 calc R . .
H15B H 0.0728 0.1932 0.2835 0.049 Uiso 1 1 calc R . .
C16 C 0.3337(3) 0.4145(6) 0.2640(2) 0.0359(12) Uani 1 1 d . . .
C17 C 0.3869(4) 0.4766(7) 0.2363(2) 0.0445(14) Uani 1 1 d . . .
H17 H 0.3923 0.4372 0.2053 0.053 Uiso 1 1 calc R . .
C18 C 0.4317(4) 0.5976(8) 0.2554(3) 0.0572(18) Uani 1 1 d . . .
H18 H 0.4672 0.6391 0.2370 0.069 Uiso 1 1 calc R . .
C19 C 0.4249(4) 0.6576(7) 0.3011(3) 0.0517(16) Uani 1 1 d . . .
H19 H 0.4544 0.7403 0.3129 0.062 Uiso 1 1 calc R . .
C20 C 0.3749(4) 0.5954(7) 0.3288(2) 0.0471(15) Uani 1 1 d . . .
H20 H 0.3708 0.6346 0.3601 0.057 Uiso 1 1 calc R . .
C21 C 0.3296(4) 0.4732(6) 0.3107(2) 0.0429(13) Uani 1 1 d . . .
H21 H 0.2962 0.4306 0.3303 0.051 Uiso 1 1 calc R . .
C22 C 0.2899(4) 0.2080(6) 0.1813(2) 0.0408(13) Uani 1 1 d . . .
C23 C 0.2568(4) 0.2829(7) 0.1359(2) 0.0498(16) Uani 1 1 d . . .
H23 H 0.2199 0.3582 0.1358 0.060 Uiso 1 1 calc R . .
C24 C 0.2794(5) 0.2442(8) 0.0914(3) 0.062(2) Uani 1 1 d . . .
H24 H 0.2583 0.2946 0.0611 0.074 Uiso 1 1 calc R . .
C25 C 0.3320(6) 0.1338(9) 0.0911(3) 0.073(2) Uani 1 1 d . . .
H25 H 0.3462 0.1086 0.0606 0.087 Uiso 1 1 calc R . .
C26 C 0.3650(5) 0.0579(8) 0.1351(3) 0.063(2) Uani 1 1 d . . .
H26 H 0.4014 -0.0177 0.1344 0.076 Uiso 1 1 calc R . .
C27 C 0.3437(4) 0.0945(7) 0.1806(3) 0.0504(15) Uani 1 1 d . . .
H27 H 0.3654 0.0431 0.2105 0.060 Uiso 1 1 calc R . .
C28 C 0.1224(3) -0.1058(6) 0.3237(2) 0.0337(12) Uani 1 1 d . . .
C29 C 0.0805(4) -0.0413(6) 0.3574(2) 0.0419(13) Uani 1 1 d . . .
H29 H 0.0664 0.0544 0.3535 0.050 Uiso 1 1 calc R . .
C30 C 0.0596(4) -0.1191(7) 0.3969(2) 0.0488(16) Uani 1 1 d . . .
H30 H 0.0313 -0.0757 0.4192 0.059 Uiso 1 1 calc R . .
C31 C 0.0810(4) -0.2599(7) 0.4028(2) 0.0473(15) Uani 1 1 d . . .
H31 H 0.0667 -0.3128 0.4289 0.057 Uiso 1 1 calc R . .
C32 C 0.1236(4) -0.3222(7) 0.3701(3) 0.0533(17) Uani 1 1 d . . .
H32 H 0.1388 -0.4173 0.3747 0.064 Uiso 1 1 calc R . .
C33 C 0.1443(4) -0.2476(6) 0.3305(3) 0.0433(14) Uani 1 1 d . . .
H33 H 0.1729 -0.2922 0.3085 0.052 Uiso 1 1 calc R . .
C34 C 0.1469(3) -0.1197(6) 0.2206(2) 0.0351(12) Uani 1 1 d . . .
C35 C 0.2185(4) -0.1928(6) 0.2145(2) 0.0388(13) Uani 1 1 d . . .
H35 H 0.2702 -0.1793 0.2377 0.047 Uiso 1 1 calc R . .
C36 C 0.2116(4) -0.2858(7) 0.1734(2) 0.0484(15) Uani 1 1 d . . .
H36 H 0.2589 -0.3368 0.1701 0.058 Uiso 1 1 calc R . .
C37 C 0.1370(4) -0.3042(7) 0.1378(2) 0.0481(15) Uani 1 1 d . . .
H37 H 0.1340 -0.3653 0.1101 0.058 Uiso 1 1 calc R . .
C38 C 0.0657(4) -0.2309(7) 0.1434(2) 0.0488(16) Uani 1 1 d . . .
H38 H 0.0144 -0.2434 0.1196 0.059 Uiso 1 1 calc R . .
C39 C 0.0714(4) -0.1404(7) 0.1840(2) 0.0408(13) Uani 1 1 d . . .
H39 H 0.0236 -0.0912 0.1874 0.049 Uiso 1 1 calc R . .
N1 N 0.2932(3) 0.0065(5) 0.49377(17) 0.0368(10) Uani 1 1 d . . .
N2 N 0.3969(3) 0.2254(4) 0.46254(17) 0.0339(10) Uani 1 1 d . . .
P1 P 0.26875(9) 0.25987(16) 0.24247(5) 0.0339(3) Uani 1 1 d . . .
P2 P 0.15657(8) -0.00040(15) 0.27515(5) 0.0316(3) Uani 1 1 d . . .
S1 S 0.43276(8) 0.13377(16) 0.33700(5) 0.0355(3) Uani 1 1 d . . .
S2 S 0.32847(8) -0.06195(13) 0.37412(5) 0.0288(3) Uani 1 1 d . . .
Cu1 Cu 0.28391(4) 0.12629(8) 0.41859(3) 0.04135(19) Uani 1 1 d . . .
Br1 Br 0.17809(4) 0.29457(6) 0.38509(2) 0.04241(17) Uani 1 1 d . . .
Pd1 Pd 0.28958(2) 0.08767(4) 0.303407(15) 0.02866(12) Uani 1 1 d . . .
C40 C 0.1029(6) 0.1313(10) -0.0045(3) 0.085(3) Uani 1 1 d . . .
H40A H 0.1596 0.1420 -0.0094 0.102 Uiso 1 1 calc R . .
H40B H 0.0685 0.0883 -0.0354 0.102 Uiso 1 1 calc R . .
Cl1 Cl 0.10554(18) 0.0180(3) 0.04787(11) 0.1103(9) Uani 1 1 d . . .
Cl2 Cl 0.0622(2) 0.2989(3) 0.00391(11) 0.1076(9) Uani 1 1 d . . .

loop_
_atom_site_aniso_label
_atom_site_aniso_U_11
_atom_site_aniso_U_22
_atom_site_aniso_U_33
_atom_site_aniso_U_23
_atom_site_aniso_U_13
_atom_site_aniso_U_12
C1 0.030(2) 0.028(2) 0.026(2) -0.002(2) 0.011(2) 0.0019(19)
C2 0.026(2) 0.031(2) 0.032(3) -0.002(2) 0.009(2) 0.003(2)
C3 0.028(3) 0.038(3) 0.026(2) -0.004(2) 0.010(2) 0.006(2)
C4 0.036(3) 0.049(3) 0.031(3) 0.001(2) 0.014(2) 0.003(2)
C5 0.037(3) 0.058(4) 0.036(3) 0.002(3) 0.012(3) -0.011(3)
C6 0.033(3) 0.065(4) 0.032(3) -0.005(3) 0.008(2) -0.007(3)
C7 0.034(3) 0.036(3) 0.025(2) -0.007(2) 0.007(2) 0.008(2)
C8 0.033(3) 0.031(2) 0.025(2) -0.005(2) 0.007(2) 0.007(2)
C9 0.031(3) 0.031(2) 0.027(3) -0.003(2) 0.010(2) 0.004(2)
C10 0.036(3) 0.031(3) 0.032(3) -0.007(2) 0.008(2) 0.004(2)
C11 0.051(3) 0.028(2) 0.035(3) -0.002(2) 0.011(3) -0.002(2)
C12 0.049(3) 0.029(3) 0.036(3) 0.003(2) 0.007(3) 0.007(2)
C13 0.038(3) 0.038(3) 0.057(4) 0.017(3) 0.009(3) 0.003(2)
C14 0.028(3) 0.054(3) 0.044(3) 0.015(3) 0.003(2) 0.007(2)
C15 0.026(3) 0.043(3) 0.054(4) 0.009(3) 0.012(3) 0.002(2)
C16 0.031(3) 0.043(3) 0.035(3) 0.006(2) 0.011(2) 0.004(2)
C17 0.039(3) 0.058(4) 0.039(3) -0.003(3) 0.015(3) -0.011(3)
C18 0.042(4) 0.079(5) 0.056(4) -0.012(4) 0.025(3) -0.022(3)
C19 0.043(4) 0.056(4) 0.056(4) -0.011(3) 0.011(3) -0.008(3)
C20 0.060(4) 0.044(3) 0.040(3) -0.005(3) 0.016(3) 0.004(3)
C21 0.052(4) 0.041(3) 0.040(3) 0.003(3) 0.019(3) 0.005(3)
C22 0.039(3) 0.046(3) 0.037(3) 0.004(3) 0.007(3) -0.013(3)
C23 0.057(4) 0.056(4) 0.034(3) 0.010(3) 0.007(3) -0.014(3)
C24 0.086(6) 0.061(4) 0.037(4) 0.005(3) 0.012(4) -0.028(4)
C25 0.103(7) 0.077(5) 0.044(4) -0.014(4) 0.031(4) -0.040(5)
C26 0.077(5) 0.062(4) 0.063(5) -0.013(4) 0.039(4) -0.008(4)
C27 0.052(4) 0.060(4) 0.041(3) -0.005(3) 0.015(3) -0.003(3)
C28 0.025(2) 0.038(3) 0.035(3) 0.005(2) 0.000(2) -0.005(2)
C29 0.046(3) 0.041(3) 0.041(3) -0.005(3) 0.015(3) -0.011(3)
C30 0.062(4) 0.050(4) 0.040(3) -0.008(3) 0.022(3) -0.017(3)
C31 0.050(4) 0.052(4) 0.040(3) 0.011(3) 0.012(3) -0.012(3)
C32 0.052(4) 0.039(3) 0.067(4) 0.020(3) 0.011(3) 0.000(3)
C33 0.037(3) 0.035(3) 0.058(4) 0.008(3) 0.012(3) 0.007(2)
C34 0.029(3) 0.045(3) 0.032(3) 0.003(2) 0.009(2) -0.002(2)
C35 0.032(3) 0.046(3) 0.038(3) -0.002(3) 0.008(2) -0.001(2)
C36 0.045(4) 0.057(4) 0.048(4) -0.007(3) 0.020(3) 0.001(3)
C37 0.053(4) 0.056(4) 0.038(3) -0.001(3) 0.016(3) -0.011(3)
C38 0.037(3) 0.072(4) 0.036(3) 0.005(3) 0.006(3) -0.021(3)
C39 0.030(3) 0.056(3) 0.036(3) 0.004(3) 0.008(2) -0.003(3)
N1 0.031(2) 0.048(3) 0.031(2) -0.002(2) 0.0059(19) 0.003(2)
N2 0.041(3) 0.030(2) 0.029(2) -0.0008(19) 0.005(2) 0.0082(19)
P1 0.0300(7) 0.0418(7) 0.0307(7) 0.0079(6) 0.0084(6) 0.0010(6)
P2 0.0234(6) 0.0398(7) 0.0313(7) 0.0059(6) 0.0061(5) 0.0019(5)
S1 0.0275(6) 0.0492(8) 0.0302(7) 0.0100(6) 0.0073(5) -0.0027(6)
S2 0.0268(6) 0.0315(6) 0.0286(6) 0.0025(5) 0.0072(5) 0.0004(5)
Cu1 0.0342(4) 0.0491(4) 0.0376(4) -0.0050(3) 0.0023(3) 0.0096(3)
Br1 0.0371(3) 0.0391(3) 0.0518(4) 0.0036(3) 0.0119(3) 0.0084(2)
Pd1 0.0240(2) 0.0359(2) 0.0267(2) 0.00477(16) 0.00703(15) 0.00169(15)
C40 0.097(7) 0.094(7) 0.071(6) 0.008(5) 0.031(5) -0.005(5)
Cl1 0.1005(19) 0.128(2) 0.0975(19) 0.0239(17) 0.0140(15) -0.0377(17)
Cl2 0.125(2) 0.115(2) 0.0959(18) 0.0002(16) 0.0533(17) 0.0002(18)

loop_
_atom_type_symbol
_atom_type_description
_atom_type_scat_dispersion_real
_atom_type_scat_dispersion_imag
_atom_type_scat_source
C C 0.0033 0.0016 'International Tables Vol C Tables 4.2.6.8 and 6.1.1.4'
H H 0.0000 0.0000 'International Tables Vol C Tables 4.2.6.8 and 6.1.1.4'
N N 0.0061 0.0033 'International Tables Vol C Tables 4.2.6.8 and 6.1.1.4'
P P 0.1023 0.0942 'International Tables Vol C Tables 4.2.6.8 and 6.1.1.4'
S S 0.1246 0.1234 'International Tables Vol C Tables 4.2.6.8 and 6.1.1.4'
Cl Cl 0.1484 0.1585 'International Tables Vol C Tables 4.2.6.8 and 6.1.1.4'
Cu Cu 0.3201 1.2651 'International Tables Vol C Tables 4.2.6.8 and 6.1.1.4'
Br Br -0.2901 2.4595 'International Tables Vol C Tables 4.2.6.8 and 6.1.1.4'
Pd Pd -0.9988 1.0072 'International Tables Vol C Tables 4.2.6.8 and 6.1.1.4'

loop_
_geom_angle_atom_site_label_1
_geom_angle_atom_site_label_2
_geom_angle_atom_site_label_3
_geom_angle
_geom_angle_site_symmetry_1
_geom_angle_site_symmetry_3
_geom_angle_publ_flag
C2 C1 S1 127.0(4) 3_656 . ?
C2 C1 S2 124.4(4) 3_656 . ?
S1 C1 S2 108.5(3) . . ?
C1 C2 C3 126.8(5) 3_656 . ?
C1 C2 C9 127.0(5) 3_656 . ?
C3 C2 C9 105.7(4) . . ?
C4 C3 C7 116.2(5) . . ?
C4 C3 C2 135.5(5) . . ?
C7 C3 C2 108.2(5) . . ?
C5 C4 C3 117.7(5) . . ?
C5 C4 H4 121.1 . . ?
C3 C4 H4 121.1 . . ?
C4 C5 C6 121.7(6) . . ?
C4 C5 H5 119.1 . . ?
C6 C5 H5 119.1 . . ?
N1 C6 C5 122.1(5) . . ?
N1 C6 H6 119.0 . . ?
C5 C6 H6 119.0 . . ?
N1 C7 C3 127.1(5) . . ?
N1 C7 C8 123.7(5) . . ?
C3 C7 C8 109.1(4) . . ?
N2 C8 C9 127.9(5) . . ?
N2 C8 C7 123.2(5) . . ?
C9 C8 C7 108.9(4) . . ?
C8 C9 C10 116.0(5) . . ?
C8 C9 C2 108.0(4) . . ?
C10 C9 C2 136.0(5) . . ?
C11 C10 C9 116.7(5) . . ?
C11 C10 H10 121.6 . . ?
C9 C10 H10 121.6 . . ?
C12 C11 C10 122.2(5) . . ?
C12 C11 H11 118.9 . . ?
C10 C11 H11 118.9 . . ?
N2 C12 C11 122.4(5) . . ?
N2 C12 H12 118.8 . . ?
C11 C12 H12 118.8 . . ?
C14 C13 P1 115.1(4) . . ?
C14 C13 H13A 108.5 . . ?
P1 C13 H13A 108.5 . . ?
C14 C13 H13B 108.5 . . ?
P1 C13 H13B 108.5 . . ?
H13A C13 H13B 107.5 . . ?
C13 C14 C15 113.6(5) . . ?
C13 C14 H14A 108.8 . . ?
C15 C14 H14A 108.8 . . ?
C13 C14 H14B 108.8 . . ?
C15 C14 H14B 108.8 . . ?
H14A C14 H14B 107.7 . . ?
C14 C15 P2 113.6(4) . . ?
C14 C15 H15A 108.9 . . ?
P2 C15 H15A 108.9 . . ?
C14 C15 H15B 108.9 . . ?
P2 C15 H15B 108.9 . . ?
H15A C15 H15B 107.7 . . ?
C21 C16 C17 118.7(5) . . ?
C21 C16 P1 117.4(4) . . ?
C17 C16 P1 123.9(4) . . ?
C18 C17 C16 119.2(6) . . ?
C18 C17 H17 120.4 . . ?
C16 C17 H17 120.4 . . ?
C19 C18 C17 121.5(6) . . ?
C19 C18 H18 119.2 . . ?
C17 C18 H18 119.2 . . ?
C20 C19 C18 119.4(6) . . ?
C20 C19 H19 120.3 . . ?
C18 C19 H19 120.3 . . ?
C19 C20 C21 120.4(6) . . ?
C19 C20 H20 119.8 . . ?
C21 C20 H20 119.8 . . ?
C16 C21 C20 120.7(6) . . ?
C16 C21 H21 119.6 . . ?
C20 C21 H21 119.6 . . ?
C27 C22 C23 119.5(6) . . ?
C27 C22 P1 118.4(5) . . ?
C23 C22 P1 122.0(5) . . ?
C24 C23 C22 119.4(7) . . ?
C24 C23 H23 120.3 . . ?
C22 C23 H23 120.3 . . ?
C25 C24 C23 120.6(7) . . ?
C25 C24 H24 119.7 . . ?
C23 C24 H24 119.7 . . ?
C24 C25 C26 121.3(7) . . ?
C24 C25 H25 119.4 . . ?
C26 C25 H25 119.4 . . ?
C25 C26 C27 119.6(8) . . ?
C25 C26 H26 120.2 . . ?
C27 C26 H26 120.2 . . ?
C26 C27 C22 119.7(7) . . ?
C26 C27 H27 120.1 . . ?
C22 C27 H27 120.1 . . ?
C33 C28 C29 119.1(5) . . ?
C33 C28 P2 120.5(5) . . ?
C29 C28 P2 120.1(4) . . ?
C30 C29 C28 120.4(6) . . ?
C30 C29 H29 119.8 . . ?
C28 C29 H29 119.8 . . ?
C31 C30 C29 119.7(6) . . ?
C31 C30 H30 120.1 . . ?
C29 C30 H30 120.1 . . ?
C32 C31 C30 119.6(6) . . ?
C32 C31 H31 120.2 . . ?
C30 C31 H31 120.2 . . ?
C31 C32 C33 121.7(6) . . ?
C31 C32 H32 119.2 . . ?
C33 C32 H32 119.2 . . ?
C32 C33 C28 119.4(6) . . ?
C32 C33 H33 120.3 . . ?
C28 C33 H33 120.3 . . ?
C39 C34 C35 118.3(5) . . ?
C39 C34 P2 123.0(4) . . ?
C35 C34 P2 118.8(4) . . ?
C36 C35 C34 119.3(5) . . ?
C36 C35 H35 120.4 . . ?
C34 C35 H35 120.4 . . ?
C37 C36 C35 121.5(6) . . ?
C37 C36 H36 119.2 . . ?
C35 C36 H36 119.2 . . ?
C36 C37 C38 119.5(6) . . ?
C36 C37 H37 120.3 . . ?
C38 C37 H37 120.3 . . ?
C39 C38 C37 119.5(6) . . ?
C39 C38 H38 120.3 . . ?
C37 C38 H38 120.3 . . ?
C38 C39 C34 121.9(6) . . ?
C38 C39 H39 119.0 . . ?
C34 C39 H39 119.0 . . ?
C7 N1 C6 115.1(5) . . ?
C7 N1 Cu1 102.4(3) . . ?
C6 N1 Cu1 140.8(4) . . ?
C8 N2 C12 114.8(5) . . ?
C8 N2 Cu1 106.5(3) . . ?
C12 N2 Cu1 137.0(4) . . ?
C16 P1 C22 106.4(3) . . ?
C16 P1 C13 102.0(3) . . ?
C22 P1 C13 106.7(3) . . ?
C16 P1 Pd1 111.69(18) . . ?
C22 P1 Pd1 115.2(2) . . ?
C13 P1 Pd1 113.7(2) . . ?
C15 P2 C34 105.3(3) . . ?
C15 P2 C28 106.0(3) . . ?
C34 P2 C28 104.5(3) . . ?
C15 P2 Pd1 114.45(19) . . ?
C34 P2 Pd1 112.76(18) . . ?
C28 P2 Pd1 112.87(17) . . ?
C1 S1 Pd1 88.36(17) . . ?
C1 S2 Pd1 87.79(16) . . ?
C1 S2 Cu1 95.05(16) . . ?
Pd1 S2 Cu1 83.99(5) . . ?
N2 Cu1 N1 82.11(17) . . ?
N2 Cu1 S2 106.14(12) . . ?
N1 Cu1 S2 96.20(12) . . ?
N2 Cu1 Br1 111.79(11) . . ?
N1 Cu1 Br1 123.95(12) . . ?
S2 Cu1 Br1 127.05(5) . . ?
N2 Cu1 Pd1 111.66(12) . . ?
N1 Cu1 Pd1 143.17(12) . . ?
S2 Cu1 Pd1 47.73(3) . . ?
Br1 Cu1 Pd1 83.84(3) . . ?
P1 Pd1 P2 93.00(5) . . ?
P1 Pd1 S2 169.97(5) . . ?
P2 Pd1 S2 96.03(5) . . ?
P1 Pd1 S1 96.34(5) . . ?
P2 Pd1 S1 169.17(5) . . ?
S2 Pd1 S1 75.13(5) . . ?
P1 Pd1 Cu1 126.20(4) . . ?
P2 Pd1 Cu1 97.05(4) . . ?
S2 Pd1 Cu1 48.28(3) . . ?
S1 Pd1 Cu1 81.84(4) . . ?
Cl2 C40 Cl1 112.7(5) . . ?
Cl2 C40 H40A 109.0 . . ?
Cl1 C40 H40A 109.0 . . ?
Cl2 C40 H40B 109.0 . . ?
Cl1 C40 H40B 109.0 . . ?
H40A C40 H40B 107.8 . . ?

loop_
_geom_bond_atom_site_label_1
_geom_bond_atom_site_label_2
_geom_bond_distance
_geom_bond_site_symmetry_2
_geom_bond_publ_flag
C1 C2 1.365(7) 3_656 ?
C1 S1 1.728(5) . ?
C1 S2 1.770(5) . ?
C2 C1 1.365(7) 3_656 ?
C2 C3 1.467(7) . ?
C2 C9 1.482(7) . ?
C3 C4 1.395(8) . ?
C3 C7 1.402(7) . ?
C4 C5 1.373(8) . ?
C4 H4 0.9300 . ?
C5 C6 1.398(8) . ?
C5 H5 0.9300 . ?
C6 N1 1.342(8) . ?
C6 H6 0.9300 . ?
C7 N1 1.340(7) . ?
C7 C8 1.436(8) . ?
C8 N2 1.333(7) . ?
C8 C9 1.401(7) . ?
C9 C10 1.403(7) . ?
C10 C11 1.389(8) . ?
C10 H10 0.9300 . ?
C11 C12 1.384(8) . ?
C11 H11 0.9300 . ?
C12 N2 1.341(7) . ?
C12 H12 0.9300 . ?
C13 C14 1.522(8) . ?
C13 P1 1.832(6) . ?
C13 H13A 0.9700 . ?
C13 H13B 0.9700 . ?
C14 C15 1.534(8) . ?
C14 H14A 0.9700 . ?
C14 H14B 0.9700 . ?
C15 P2 1.818(5) . ?
C15 H15A 0.9700 . ?
C15 H15B 0.9700 . ?
C16 C21 1.380(8) . ?
C16 C17 1.395(8) . ?
C16 P1 1.813(6) . ?
C17 C18 1.385(9) . ?
C17 H17 0.9300 . ?
C18 C19 1.371(9) . ?
C18 H18 0.9300 . ?
C19 C20 1.357(9) . ?
C19 H19 0.9300 . ?
C20 C21 1.391(9) . ?
C20 H20 0.9300 . ?
C21 H21 0.9300 . ?
C22 C27 1.386(9) . ?
C22 C23 1.398(8) . ?
C22 P1 1.814(6) . ?
C23 C24 1.374(10) . ?
C23 H23 0.9300 . ?
C24 C25 1.348(12) . ?
C24 H24 0.9300 . ?
C25 C26 1.373(11) . ?
C25 H25 0.9300 . ?
C26 C27 1.382(9) . ?
C26 H26 0.9300 . ?
C27 H27 0.9300 . ?
C28 C33 1.384(8) . ?
C28 C29 1.391(8) . ?
C28 P2 1.821(6) . ?
C29 C30 1.390(8) . ?
C29 H29 0.9300 . ?
C30 C31 1.371(9) . ?
C30 H30 0.9300 . ?
C31 C32 1.369(10) . ?
C31 H31 0.9300 . ?
C32 C33 1.376(9) . ?
C32 H32 0.9300 . ?
C33 H33 0.9300 . ?
C34 C39 1.393(7) . ?
C34 C35 1.395(8) . ?
C34 P2 1.818(6) . ?
C35 C36 1.387(8) . ?
C35 H35 0.9300 . ?
C36 C37 1.368(9) . ?
C36 H36 0.9300 . ?
C37 C38 1.389(9) . ?
C37 H37 0.9300 . ?
C38 C39 1.366(9) . ?
C38 H38 0.9300 . ?
C39 H39 0.9300 . ?
N1 Cu1 2.278(5) . ?
N2 Cu1 2.150(5) . ?
P1 Pd1 2.2661(14) . ?
P2 Pd1 2.2774(14) . ?
S1 Pd1 2.3352(14) . ?
S2 Pd1 2.3223(13) . ?
S2 Cu1 2.3425(14) . ?
Cu1 Br1 2.3581(9) . ?
Cu1 Pd1 3.1211(8) . ?
C40 Cl2 1.747(10) . ?
C40 Cl1 1.752(9) . ?
C40 H40A 0.9700 . ?
C40 H40B 0.9700 . ?
